data_4515339
loop_
_publ_author_name
'Sheet, Sanjoy Kumar'
'Sen, Bhaskar'
'Patra, Sumit Kumar'
'Rabha, Monosh'
'Aguan, Kripamoy'
'Khatua, Snehadrinarayan'

_publ_section_title
;
 Aggregation-Induced Emission-Active Ruthenium(II) Complex of 4,7-Dichloro
 Phenanthroline for Selective Luminescent Detection and Ribosomal RNA
 Imaging.
;
_journal_issue 17
_journal_name_full 'ACS applied materials &amp; interfaces'
_journal_page_first 14356
_journal_page_last 14366
_journal_paper_doi 10.1021/acsami.7b19290
_journal_volume 10
_journal_year 2018
_chemical_formula_sum 'C40 H29 Cl5 F12 N6 O P2 Ru'
_chemical_formula_weight 1177.95
_space_group_crystal_system triclinic
_space_group_IT_number 2
_space_group_name_Hall '-P 1'
_space_group_name_H-M_alt 'P -1'
_atom_sites_solution_hydrogens geom
_audit_creation_method SHELXL-2017/1
_cell_angle_alpha 94.893(5)
_cell_angle_beta 72.856(5)
_cell_angle_gamma 105.008(5)
_cell_formula_units_Z 2
_cell_length_a 10.3355(6)
_cell_length_b 13.5878(8)
_cell_length_c 17.3077(10)
_cell_measurement_reflns_used 8695
_cell_measurement_temperature 293(2)
_cell_measurement_theta_max 28.954
_cell_measurement_theta_min 3.124
_cell_volume 2243.3(2)
_computing_cell_refinement 'CrysAlis PRO'
_computing_data_collection 'CrysAlis PRO (Agilent, 2013)'
_computing_data_reduction 'CrysAlis PRO'
_computing_molecular_graphics 'ORTEP III (Burnett & Johnson, 1996)'
_computing_publication_material 'SHELXL-2017/1 (Sheldrick, 2017)'
_computing_structure_refinement 'SHELXL-2017/1 (Sheldrick, 2017)'
_computing_structure_solution SIR-92
_diffrn_ambient_temperature 293(2)
_diffrn_measured_fraction_theta_full 0.997
_diffrn_measured_fraction_theta_max 0.889
_diffrn_measurement_device_type 'Xcalibur, Eos, Gemini'
_diffrn_measurement_method '\w scans'
_diffrn_radiation_monochromator graphite
_diffrn_radiation_source 'Enhance (Mo) X-ray Source'
_diffrn_radiation_type MoK\a
_diffrn_radiation_wavelength 0.71073
_diffrn_reflns_av_R_equivalents 0.0587
_diffrn_reflns_av_unetI/netI 0.0555
_diffrn_reflns_Laue_measured_fraction_full 0.997
_diffrn_reflns_Laue_measured_fraction_max 0.889
_diffrn_reflns_limit_h_max 13
_diffrn_reflns_limit_h_min -14
_diffrn_reflns_limit_k_max 18
_diffrn_reflns_limit_k_min -17
_diffrn_reflns_limit_l_max 23
_diffrn_reflns_limit_l_min -21
_diffrn_reflns_number 29428
_diffrn_reflns_point_group_measured_fraction_full 0.997
_diffrn_reflns_point_group_measured_fraction_max 0.889
_diffrn_reflns_theta_full 26.000
_diffrn_reflns_theta_max 29.122
_diffrn_reflns_theta_min 3.298
_exptl_absorpt_coefficient_mu 0.811
_exptl_absorpt_correction_T_max 0.909
_exptl_absorpt_correction_T_min 0.829
_exptl_absorpt_correction_type multi-scan
_exptl_absorpt_process_details
;
CrysAlisPro, Agilent Technologies,Version 1.171.36.28 (release 01-02-2013 CrysAlis171 .NET)
(compiled Feb  1 2013,16:14:44)Empirical absorption correction using spherical harmonics,
implemented in SCALE3 ABSPACK scaling algorithm.
;
_exptl_crystal_colour red
_exptl_crystal_density_diffrn 1.744
_exptl_crystal_description block
_exptl_crystal_F_000 1172
_exptl_crystal_size_max 0.240
_exptl_crystal_size_mid 0.150
_exptl_crystal_size_min 0.120
_refine_diff_density_max 1.504
_refine_diff_density_min -0.843
_refine_diff_density_rms 0.133
_refine_ls_extinction_method none
_refine_ls_goodness_of_fit_ref 1.074
_refine_ls_hydrogen_treatment constr
_refine_ls_matrix_type full
_refine_ls_number_parameters 606
_refine_ls_number_reflns 10718
_refine_ls_number_restraints 0
_refine_ls_restrained_S_all 1.074
_refine_ls_R_factor_all 0.0940
_refine_ls_R_factor_gt 0.0730
_refine_ls_shift/su_max 0.001
_refine_ls_shift/su_mean 0.000
_refine_ls_structure_factor_coef Fsqd
_refine_ls_weighting_details 'w=1/[\s^2^(Fo^2^)+(0.1245P)^2^+3.3464P] where P=(Fo^2^+2Fc^2^)/3'
_refine_ls_weighting_scheme calc
_refine_ls_wR_factor_gt 0.1986
_refine_ls_wR_factor_ref 0.2222
_reflns_Friedel_coverage 0.000
_reflns_number_gt 8367
_reflns_number_total 10718
_reflns_threshold_expression 'I > 2\s(I)'
_cod_data_source_file am7b19290_si_002.cif
_cod_data_source_block shelx
_cod_database_code 4515339
_shelx_shelxl_version_number 2017/1
_shelx_space_group_comment
;
The symmetry employed for this shelxl refinement is uniquely defined
by the following loop, which should always be used as a source of
symmetry information in preference to the above space-group names.
They are only intended as comments.
;
_shelx_estimated_absorpt_t_min 0.829
_shelx_estimated_absorpt_t_max 0.909

loop_
_space_group_symop_operation_xyz
'x, y, z'
'-x, -y, -z'

loop_
_atom_site_label
_atom_site_type_symbol
_atom_site_fract_x
_atom_site_fract_y
_atom_site_fract_z
_atom_site_U_iso_or_equiv
_atom_site_adp_type
_atom_site_occupancy
_atom_site_site_symmetry_order
_atom_site_calc_flag
_atom_site_refinement_flags_posn
_atom_site_refinement_flags_adp
C1 C 0.7646(5) 0.8801(4) 0.5494(3) 0.0436(11) Uani 1 1 d . .
H1 H 0.794364 0.823653 0.557122 0.052 Uiso 1 1 calc R U
C2 C 0.8279(6) 0.9331(4) 0.4776(3) 0.0480(12) Uani 1 1 d . .
H2 H 0.898499 0.911885 0.438040 0.058 Uiso 1 1 calc R U
C3 C 0.7870(5) 1.0154(4) 0.4652(3) 0.0446(11) Uani 1 1 d . .
C4 C 0.6789(5) 1.0472(4) 0.5241(3) 0.0390(10) Uani 1 1 d . .
C5 C 0.6255(6) 1.1316(4) 0.5176(3) 0.0482(12) Uani 1 1 d . .
H5 H 0.665290 1.171588 0.471566 0.058 Uiso 1 1 calc R U
C6 C 0.5201(6) 1.1551(4) 0.5755(4) 0.0484(12) Uani 1 1 d . .
H6 H 0.486903 1.210204 0.568516 0.058 Uiso 1 1 calc R U
C7 C 0.4569(5) 1.0972(3) 0.6483(3) 0.0404(10) Uani 1 1 d . .
C8 C 0.3461(5) 1.1153(4) 0.7135(4) 0.0471(12) Uani 1 1 d . .
C9 C 0.2936(6) 1.0560(4) 0.7796(3) 0.0507(12) Uani 1 1 d . .
H9 H 0.220462 1.068958 0.822211 0.061 Uiso 1 1 calc R U
C10 C 0.3511(5) 0.9754(4) 0.7826(3) 0.0438(11) Uani 1 1 d . .
H10 H 0.314451 0.934469 0.828219 0.053 Uiso 1 1 calc R U
C11 C 0.6198(4) 0.9894(3) 0.5945(3) 0.0333(9) Uani 1 1 d . .
C12 C 0.5076(4) 1.0145(3) 0.6573(3) 0.0333(9) Uani 1 1 d . .
C13 C 0.7962(6) 1.0253(4) 0.7481(3) 0.0506(12) Uani 1 1 d . .
H13 H 0.822656 1.036713 0.692782 0.061 Uiso 1 1 calc R U
C14 C 0.8720(7) 1.0895(5) 0.7955(4) 0.0685(18) Uani 1 1 d . .
H14 H 0.946203 1.143152 0.771629 0.082 Uiso 1 1 calc R U
C15 C 0.8382(7) 1.0741(5) 0.8758(4) 0.0631(16) Uani 1 1 d . .
H15 H 0.890550 1.115524 0.907029 0.076 Uiso 1 1 calc R U
C16 C 0.7229(6) 0.9947(4) 0.9119(3) 0.0503(12) Uani 1 1 d . .
C17 C 0.6777(8) 0.9696(6) 0.9955(4) 0.0683(17) Uani 1 1 d . .
H17 H 0.725736 1.008049 1.030121 0.082 Uiso 1 1 calc R U
C18 C 0.5678(8) 0.8921(6) 1.0256(4) 0.0650(16) Uani 1 1 d . .
H18 H 0.539052 0.879136 1.080719 0.078 Uiso 1 1 calc R U
C19 C 0.4951(6) 0.8299(5) 0.9744(3) 0.0516(13) Uani 1 1 d . .
C20 C 0.3811(7) 0.7452(5) 1.0016(4) 0.0626(16) Uani 1 1 d . .
H20 H 0.349822 0.727168 1.055791 0.075 Uiso 1 1 calc R U
C21 C 0.3186(7) 0.6914(5) 0.9486(4) 0.0634(16) Uani 1 1 d . .
H21 H 0.243089 0.635932 0.966214 0.076 Uiso 1 1 calc R U
C22 C 0.3657(5) 0.7177(4) 0.8665(3) 0.0482(12) Uani 1 1 d . .
H22 H 0.320537 0.678797 0.830831 0.058 Uiso 1 1 calc R U
C23 C 0.6526(5) 0.9340(4) 0.8599(3) 0.0386(10) Uani 1 1 d . .
C24 C 0.5369(5) 0.8511(4) 0.8922(3) 0.0384(10) Uani 1 1 d . .
C25 C 0.7940(5) 0.7400(4) 0.7224(3) 0.0488(12) Uani 1 1 d . .
H25 H 0.832873 0.798469 0.747792 0.059 Uiso 1 1 calc R U
C26 C 0.8601(6) 0.6620(5) 0.7052(4) 0.0602(15) Uani 1 1 d . .
H26 H 0.942785 0.669160 0.718686 0.072 Uiso 1 1 calc R U
C27 C 0.8064(6) 0.5730(5) 0.6682(4) 0.0575(14) Uani 1 1 d . .
H27 H 0.851965 0.520538 0.655737 0.069 Uiso 1 1 calc R U
C28 C 0.6810(6) 0.5650(4) 0.6501(3) 0.0513(13) Uani 1 1 d . .
C29 C 0.6104(8) 0.4761(4) 0.6136(4) 0.0645(17) Uani 1 1 d . .
H29 H 0.649999 0.420549 0.599989 0.077 Uiso 1 1 calc R U
C30 C 0.4896(8) 0.4718(4) 0.5991(4) 0.0646(17) Uani 1 1 d . .
H30 H 0.446028 0.413024 0.576086 0.078 Uiso 1 1 calc R U
C31 C 0.4257(6) 0.5549(4) 0.6179(3) 0.0480(12) Uani 1 1 d . .
C32 C 0.2985(6) 0.5565(5) 0.6021(4) 0.0578(14) Uani 1 1 d . .
H32 H 0.251891 0.501002 0.577208 0.069 Uiso 1 1 calc R U
C33 C 0.2461(6) 0.6395(5) 0.6235(4) 0.0573(15) Uani 1 1 d . .
H33 H 0.161811 0.640321 0.614861 0.069 Uiso 1 1 calc R U
C34 C 0.3179(5) 0.7232(4) 0.6584(3) 0.0453(11) Uani 1 1 d . .
H34 H 0.279654 0.779284 0.673311 0.054 Uiso 1 1 calc R U
C35 C 0.6198(5) 0.6472(3) 0.6683(3) 0.0372(9) Uani 1 1 d . .
C36 C 0.4912(5) 0.6436(4) 0.6514(3) 0.0396(10) Uani 1 1 d . .
C37 C 0.4863(11) 0.4096(8) 0.8407(7) 0.114(4) Uani 1 1 d . .
H37 H 0.437890 0.428152 0.805311 0.137 Uiso 1 1 calc R U
C38 C 0.0028(16) 0.5010(11) 0.8156(10) 0.164(6) Uani 1 1 d . .
H38A H 0.048220 0.569856 0.798429 0.245 Uiso 1 1 calc R U
H38B H -0.070254 0.501251 0.865047 0.245 Uiso 1 1 calc R U
H38C H -0.036402 0.464155 0.774666 0.245 Uiso 1 1 calc R U
C39 C 0.1018(10) 0.4533(6) 0.8286(6) 0.086(2) Uani 1 1 d . .
C40 C 0.0396(13) 0.3496(10) 0.8631(10) 0.156(6) Uani 1 1 d . .
H40A H 0.110300 0.312167 0.851211 0.233 Uiso 1 1 calc R U
H40B H -0.033641 0.314903 0.839763 0.233 Uiso 1 1 calc R U
H40C H 0.001883 0.354761 0.920627 0.233 Uiso 1 1 calc R U
Cl1 Cl 0.86769(16) 1.08087(13) 0.37515(9) 0.0631(4) Uani 1 1 d . .
Cl2 Cl 0.27481(19) 1.21484(13) 0.70697(13) 0.0775(5) Uani 1 1 d . .
Cl3 Cl 0.5981(3) 0.3377(3) 0.78441(19) 0.1245(9) Uani 1 1 d . .
Cl4 Cl 0.3618(3) 0.3392(4) 0.9198(2) 0.1677(18) Uani 1 1 d . .
Cl5 Cl 0.5789(4) 0.5219(3) 0.8759(2) 0.1608(14) Uani 1 1 d . .
F1 F 1.0106(10) 0.9126(7) 0.8879(7) 0.232(6) Uani 1 1 d . .
F2 F 1.1280(6) 0.8363(6) 0.9304(4) 0.131(2) Uani 1 1 d . .
F3 F 1.0645(7) 0.7799(7) 0.8229(3) 0.150(3) Uani 1 1 d . .
F4 F 0.8426(6) 0.7696(9) 0.8935(5) 0.203(5) Uani 1 1 d . .
F5 F 0.9051(6) 0.8291(6) 1.0009(4) 0.138(2) Uani 1 1 d . .
F6 F 0.9638(10) 0.6967(6) 0.9388(6) 0.180(4) Uani 1 1 d . .
F7 F 0.0685(8) 0.8157(5) 0.4202(9) 0.215(5) Uani 1 1 d . .
F8 F 0.0497(18) 0.7219(14) 0.4964(7) 0.329(11) Uani 1 1 d . .
F9 F 0.1750(7) 0.7006(9) 0.3914(12) 0.309(10) Uani 1 1 d . .
F10 F -0.1262(7) 0.6896(6) 0.4557(8) 0.212(5) Uani 1 1 d . .
F11 F -0.0069(9) 0.5898(5) 0.4082(11) 0.291(9) Uani 1 1 d . .
F12 F -0.0169(19) 0.7117(17) 0.3512(9) 0.352(12) Uani 1 1 d . .
N1 N 0.6628(4) 0.9071(3) 0.6077(2) 0.0328(7) Uani 1 1 d . .
N2 N 0.4560(4) 0.9538(3) 0.7236(2) 0.0351(8) Uani 1 1 d . .
N3 N 0.6888(4) 0.9494(3) 0.7787(2) 0.0374(8) Uani 1 1 d . .
N4 N 0.4720(4) 0.7958(3) 0.8383(2) 0.0352(8) Uani 1 1 d . .
N5 N 0.6758(4) 0.7348(3) 0.7041(2) 0.0353(8) Uani 1 1 d . .
N6 N 0.4385(4) 0.7264(3) 0.6714(2) 0.0346(8) Uani 1 1 d . .
O1 O 0.2277(7) 0.4835(6) 0.8018(5) 0.122(3) Uani 1 1 d . .
P1 P 0.98270(18) 0.80447(16) 0.91109(12) 0.0699(5) Uani 1 1 d . .
P2 P 0.02841(17) 0.69985(12) 0.41881(12) 0.0596(4) Uani 1 1 d . .
Ru1 Ru 0.56417(3) 0.84434(3) 0.72041(2) 0.03312(14) Uani 1 1 d . .

loop_
_atom_site_aniso_label
_atom_site_aniso_U_11
_atom_site_aniso_U_22
_atom_site_aniso_U_33
_atom_site_aniso_U_23
_atom_site_aniso_U_13
_atom_site_aniso_U_12
C1 0.044(2) 0.035(2) 0.049(3) -0.001(2) -0.007(2) 0.0111(19)
C2 0.048(3) 0.048(3) 0.040(3) -0.006(2) -0.003(2) 0.012(2)
C3 0.047(3) 0.042(3) 0.034(2) 0.005(2) -0.006(2) -0.005(2)
C4 0.040(2) 0.034(2) 0.039(2) 0.0045(18) -0.0137(19) -0.0010(18)
C5 0.051(3) 0.035(2) 0.055(3) 0.012(2) -0.017(2) -0.001(2)
C6 0.055(3) 0.032(2) 0.062(3) 0.010(2) -0.018(3) 0.011(2)
C7 0.040(2) 0.030(2) 0.052(3) -0.0006(19) -0.019(2) 0.0035(18)
C8 0.048(3) 0.033(2) 0.067(3) 0.001(2) -0.022(2) 0.016(2)
C9 0.050(3) 0.050(3) 0.051(3) -0.007(2) -0.008(2) 0.021(2)
C10 0.047(3) 0.042(3) 0.040(3) 0.004(2) -0.007(2) 0.012(2)
C11 0.033(2) 0.028(2) 0.037(2) -0.0030(17) -0.0142(17) 0.0014(16)
C12 0.033(2) 0.030(2) 0.035(2) 0.0003(17) -0.0132(17) 0.0019(16)
C13 0.049(3) 0.047(3) 0.049(3) 0.001(2) -0.013(2) 0.000(2)
C14 0.058(3) 0.052(4) 0.080(5) -0.007(3) -0.020(3) -0.011(3)
C15 0.065(4) 0.057(4) 0.064(4) -0.013(3) -0.032(3) -0.002(3)
C16 0.054(3) 0.051(3) 0.050(3) -0.010(2) -0.023(2) 0.013(2)
C17 0.082(4) 0.079(5) 0.052(4) -0.017(3) -0.037(3) 0.020(4)
C18 0.080(4) 0.079(4) 0.042(3) -0.005(3) -0.022(3) 0.026(4)
C19 0.058(3) 0.067(4) 0.037(3) -0.001(2) -0.015(2) 0.026(3)
C20 0.066(4) 0.080(4) 0.038(3) 0.020(3) -0.004(3) 0.017(3)
C21 0.058(3) 0.065(4) 0.052(3) 0.021(3) -0.003(3) -0.003(3)
C22 0.044(3) 0.047(3) 0.052(3) 0.009(2) -0.017(2) 0.002(2)
C23 0.039(2) 0.039(2) 0.041(2) -0.0059(19) -0.0139(19) 0.0143(19)
C24 0.039(2) 0.038(2) 0.041(2) 0.0013(19) -0.0110(19) 0.0132(18)
C25 0.041(2) 0.051(3) 0.056(3) 0.003(2) -0.015(2) 0.010(2)
C26 0.046(3) 0.070(4) 0.073(4) 0.007(3) -0.016(3) 0.027(3)
C27 0.057(3) 0.059(4) 0.064(4) 0.005(3) -0.011(3) 0.032(3)
C28 0.068(3) 0.040(3) 0.047(3) 0.004(2) -0.011(3) 0.021(2)
C29 0.095(5) 0.038(3) 0.066(4) -0.007(3) -0.024(4) 0.029(3)
C30 0.099(5) 0.031(3) 0.061(4) -0.007(2) -0.027(3) 0.009(3)
C31 0.055(3) 0.039(3) 0.045(3) 0.002(2) -0.014(2) 0.001(2)
C32 0.058(3) 0.051(3) 0.055(3) -0.004(3) -0.021(3) -0.007(3)
C33 0.042(3) 0.071(4) 0.055(3) 0.000(3) -0.023(2) -0.003(3)
C34 0.043(2) 0.050(3) 0.044(3) 0.006(2) -0.016(2) 0.007(2)
C35 0.044(2) 0.034(2) 0.033(2) 0.0046(17) -0.0087(18) 0.0077(18)
C36 0.045(2) 0.037(2) 0.032(2) 0.0050(18) -0.0094(19) 0.0033(19)
C37 0.093(6) 0.109(8) 0.124(8) 0.046(7) 0.001(6) 0.019(6)
C38 0.180(14) 0.134(11) 0.213(16) 0.009(11) -0.080(12) 0.071(10)
C39 0.094(6) 0.063(5) 0.101(6) 0.013(4) -0.040(5) 0.001(4)
C40 0.116(9) 0.112(9) 0.222(16) 0.065(10) -0.009(9) 0.024(7)
Cl1 0.0635(8) 0.0661(9) 0.0457(7) 0.0169(7) 0.0021(6) 0.0066(7)
Cl2 0.0719(10) 0.0611(10) 0.1027(13) 0.0128(9) -0.0066(9) 0.0388(8)
Cl3 0.118(2) 0.131(2) 0.121(2) 0.0237(18) -0.0205(17) 0.0338(17)
Cl4 0.0941(18) 0.228(4) 0.166(3) 0.110(3) 0.0078(19) 0.030(2)
Cl5 0.161(3) 0.152(3) 0.133(3) 0.000(2) 0.009(2) 0.033(3)
F1 0.188(8) 0.147(7) 0.301(12) 0.126(8) 0.091(8) 0.083(6)
F2 0.080(3) 0.181(7) 0.129(5) -0.024(4) -0.049(3) 0.014(4)
F3 0.117(5) 0.209(8) 0.082(4) -0.037(4) -0.014(3) -0.002(5)
F4 0.077(4) 0.374(14) 0.129(6) 0.030(7) -0.051(4) -0.027(6)
F5 0.096(4) 0.166(6) 0.116(5) -0.018(4) -0.001(3) 0.009(4)
F6 0.188(8) 0.098(5) 0.211(8) 0.039(5) 0.009(7) 0.025(5)
F7 0.131(6) 0.071(4) 0.450(18) 0.021(7) -0.103(8) 0.008(4)
F8 0.39(2) 0.37(2) 0.152(9) 0.045(10) -0.158(12) -0.140(16)
F9 0.063(4) 0.204(10) 0.59(3) -0.183(13) -0.034(8) 0.035(5)
F10 0.089(4) 0.110(5) 0.364(14) -0.074(7) 0.009(6) 0.005(4)
F11 0.139(6) 0.081(4) 0.71(3) -0.126(9) -0.215(11) 0.060(4)
F12 0.342(19) 0.49(3) 0.211(12) 0.128(15) -0.183(14) -0.083(19)
N1 0.0327(17) 0.0276(17) 0.0376(19) -0.0017(14) -0.0095(15) 0.0079(14)
N2 0.0314(17) 0.0363(19) 0.0348(19) 0.0011(15) -0.0076(14) 0.0054(14)
N3 0.0349(18) 0.037(2) 0.037(2) -0.0005(16) -0.0086(15) 0.0065(15)
N4 0.0303(17) 0.042(2) 0.0368(19) 0.0018(16) -0.0100(15) 0.0129(15)
N5 0.0309(17) 0.0353(19) 0.039(2) 0.0044(15) -0.0086(15) 0.0078(14)
N6 0.0361(18) 0.0331(19) 0.0330(19) 0.0034(15) -0.0095(15) 0.0051(14)
O1 0.081(4) 0.116(6) 0.157(7) 0.045(5) -0.025(4) -0.001(4)
P1 0.0494(8) 0.0789(12) 0.0775(12) 0.0065(10) -0.0203(8) 0.0044(8)
P2 0.0518(8) 0.0483(8) 0.0818(11) -0.0142(8) -0.0234(8) 0.0170(6)
Ru1 0.0329(2) 0.0316(2) 0.0334(2) 0.00139(14) -0.00851(14) 0.00621(14)

loop_
_atom_type_symbol
_atom_type_description
_atom_type_scat_dispersion_real
_atom_type_scat_dispersion_imag
_atom_type_scat_source
C C 0.0033 0.0016 'International Tables Vol C Tables 4.2.6.8 and 6.1.1.4'
H H 0.0000 0.0000 'International Tables Vol C Tables 4.2.6.8 and 6.1.1.4'
Cl Cl 0.1484 0.1585 'International Tables Vol C Tables 4.2.6.8 and 6.1.1.4'
F F 0.0171 0.0103 'International Tables Vol C Tables 4.2.6.8 and 6.1.1.4'
N N 0.0061 0.0033 'International Tables Vol C Tables 4.2.6.8 and 6.1.1.4'
O O 0.0106 0.0060 'International Tables Vol C Tables 4.2.6.8 and 6.1.1.4'
P P 0.1023 0.0942 'International Tables Vol C Tables 4.2.6.8 and 6.1.1.4'
Ru Ru -1.2594 0.8363 'International Tables Vol C Tables 4.2.6.8 and 6.1.1.4'

loop_
_geom_angle_atom_site_label_1
_geom_angle_atom_site_label_2
_geom_angle_atom_site_label_3
_geom_angle
N1 C1 C2 122.3(5)
N1 C1 H1 118.8
C2 C1 H1 118.8
C3 C2 C1 119.9(5)
C3 C2 H2 120.1
C1 C2 H2 120.1
C2 C3 C4 120.6(4)
C2 C3 Cl1 119.2(4)
C4 C3 Cl1 120.2(4)
C11 C4 C3 116.1(4)
C11 C4 C5 118.2(5)
C3 C4 C5 125.8(5)
C6 C5 C4 122.0(5)
C6 C5 H5 119.0
C4 C5 H5 119.0
C5 C6 C7 121.2(5)
C5 C6 H6 119.4
C7 C6 H6 119.4
C12 C7 C8 115.3(4)
C12 C7 C6 118.5(5)
C8 C7 C6 126.2(4)
C9 C8 C7 121.7(4)
C9 C8 Cl2 119.7(4)
C7 C8 Cl2 118.6(4)
C8 C9 C10 118.6(5)
C8 C9 H9 120.7
C10 C9 H9 120.7
N2 C10 C9 123.2(5)
N2 C10 H10 118.4
C9 C10 H10 118.4
N1 C11 C4 123.4(4)
N1 C11 C12 116.3(4)
C4 C11 C12 120.3(4)
N2 C12 C7 123.8(4)
N2 C12 C11 116.3(4)
C7 C12 C11 119.8(4)
N3 C13 C14 122.6(5)
N3 C13 H13 118.7
C14 C13 H13 118.7
C15 C14 C13 120.3(6)
C15 C14 H14 119.8
C13 C14 H14 119.8
C14 C15 C16 119.4(5)
C14 C15 H15 120.3
C16 C15 H15 120.3
C23 C16 C15 116.5(5)
C23 C16 C17 118.5(5)
C15 C16 C17 124.9(6)
C18 C17 C16 121.7(6)
C18 C17 H17 119.2
C16 C17 H17 119.2
C17 C18 C19 120.8(6)
C17 C18 H18 119.6
C19 C18 H18 119.6
C24 C19 C20 116.9(5)
C24 C19 C18 119.3(6)
C20 C19 C18 123.8(5)
C21 C20 C19 119.3(5)
C21 C20 H20 120.3
C19 C20 H20 120.3
C20 C21 C22 120.7(6)
C20 C21 H21 119.6
C22 C21 H21 119.6
N4 C22 C21 122.1(5)
N4 C22 H22 118.9
C21 C22 H22 118.9
N3 C23 C16 123.6(5)
N3 C23 C24 117.1(4)
C16 C23 C24 119.3(5)
N4 C24 C19 123.5(5)
N4 C24 C23 116.3(4)
C19 C24 C23 120.3(5)
N5 C25 C26 122.2(5)
N5 C25 H25 118.9
C26 C25 H25 118.9
C25 C26 C27 121.3(5)
C25 C26 H26 119.3
C27 C26 H26 119.3
C26 C27 C28 117.4(5)
C26 C27 H27 121.3
C28 C27 H27 121.3
C35 C28 C27 118.5(5)
C35 C28 C29 117.7(5)
C27 C28 C29 123.8(5)
C30 C29 C28 121.3(5)
C30 C29 H29 119.4
C28 C29 H29 119.4
C29 C30 C31 121.5(6)
C29 C30 H30 119.2
C31 C30 H30 119.2
C36 C31 C30 119.5(5)
C36 C31 C32 116.0(5)
C30 C31 C32 124.4(5)
C33 C32 C31 119.4(5)
C33 C32 H32 120.3
C31 C32 H32 120.3
C32 C33 C34 120.1(5)
C32 C33 H33 119.9
C34 C33 H33 119.9
N6 C34 C33 122.4(5)
N6 C34 H34 118.8
C33 C34 H34 118.8
N5 C35 C28 123.0(5)
N5 C35 C36 115.8(4)
C28 C35 C36 121.2(5)
N6 C36 C31 123.8(5)
N6 C36 C35 117.4(4)
C31 C36 C35 118.7(5)
Cl4 C37 Cl3 110.6(6)
Cl4 C37 Cl5 111.1(7)
Cl3 C37 Cl5 111.0(6)
Cl4 C37 H37 108.0
Cl3 C37 H37 108.0
Cl5 C37 H37 108.0
C39 C38 H38A 109.5
C39 C38 H38B 109.5
H38A C38 H38B 109.5
C39 C38 H38C 109.5
H38A C38 H38C 109.5
H38B C38 H38C 109.5
O1 C39 C38 124.7(10)
O1 C39 C40 120.3(9)
C38 C39 C40 113.8(10)
C39 C40 H40A 109.5
C39 C40 H40B 109.5
H40A C40 H40B 109.5
C39 C40 H40C 109.5
H40A C40 H40C 109.5
H40B C40 H40C 109.5
C1 N1 C11 117.7(4)
C1 N1 Ru1 128.3(3)
C11 N1 Ru1 113.9(3)
C10 N2 C12 117.4(4)
C10 N2 Ru1 128.9(3)
C12 N2 Ru1 113.6(3)
C13 N3 C23 117.6(4)
C13 N3 Ru1 129.2(4)
C23 N3 Ru1 113.3(3)
C22 N4 C24 117.5(4)
C22 N4 Ru1 128.8(4)
C24 N4 Ru1 113.6(3)
C25 N5 C35 117.5(4)
C25 N5 Ru1 128.5(4)
C35 N5 Ru1 113.9(3)
C34 N6 C36 118.2(4)
C34 N6 Ru1 128.6(4)
C36 N6 Ru1 113.2(3)
F1 P1 F4 96.0(7)
F1 P1 F6 175.0(7)
F4 P1 F6 88.7(6)
F1 P1 F3 89.5(5)
F4 P1 F3 92.8(4)
F6 P1 F3 91.8(5)
F1 P1 F5 91.0(5)
F4 P1 F5 89.1(4)
F6 P1 F5 87.6(5)
F3 P1 F5 177.9(4)
F1 P1 F2 86.2(6)
F4 P1 F2 177.8(6)
F6 P1 F2 89.0(5)
F3 P1 F2 87.1(4)
F5 P1 F2 90.9(4)
F12 P2 F8 156.8(14)
F12 P2 F9 108.9(12)
F8 P2 F9 85.5(10)
F12 P2 F11 90.5(10)
F8 P2 F11 108.1(10)
F9 P2 F11 89.6(5)
F12 P2 F10 77.4(9)
F8 P2 F10 89.9(10)
F9 P2 F10 172.5(10)
F11 P2 F10 86.3(5)
F12 P2 F7 84.3(10)
F8 P2 F7 77.7(8)
F9 P2 F7 89.2(5)
F11 P2 F7 173.9(9)
F10 P2 F7 95.5(5)
N1 Ru1 N5 95.15(14)
N1 Ru1 N4 174.19(15)
N5 Ru1 N4 87.94(14)
N1 Ru1 N2 79.46(14)
N5 Ru1 N2 173.93(14)
N4 Ru1 N2 97.68(14)
N1 Ru1 N3 95.02(15)
N5 Ru1 N3 96.12(15)
N4 Ru1 N3 79.73(15)
N2 Ru1 N3 87.19(15)
N1 Ru1 N6 90.51(14)
N5 Ru1 N6 79.53(15)
N4 Ru1 N6 94.91(15)
N2 Ru1 N6 97.61(15)
N3 Ru1 N6 173.28(14)

loop_
_geom_bond_atom_site_label_1
_geom_bond_atom_site_label_2
_geom_bond_distance
C1 N1 1.331(6)
C1 C2 1.385(7)
C1 H1 0.9300
C2 C3 1.347(8)
C2 H2 0.9300
C3 C4 1.407(7)
C3 Cl1 1.733(5)
C4 C11 1.397(6)
C4 C5 1.420(7)
C5 C6 1.333(8)
C5 H5 0.9300
C6 C7 1.432(7)
C6 H6 0.9300
C7 C12 1.395(6)
C7 C8 1.408(7)
C8 C9 1.348(8)
C8 Cl2 1.725(5)
C9 C10 1.386(7)
C9 H9 0.9300
C10 N2 1.329(6)
C10 H10 0.9300
C11 N1 1.363(6)
C11 C12 1.429(6)
C12 N2 1.362(6)
C13 N3 1.315(6)
C13 C14 1.397(8)
C13 H13 0.9300
C14 C15 1.350(10)
C14 H14 0.9300
C15 C16 1.408(9)
C15 H15 0.9300
C16 C23 1.402(7)
C16 C17 1.426(9)
C17 C18 1.340(10)
C17 H17 0.9300
C18 C19 1.414(9)
C18 H18 0.9300
C19 C24 1.391(7)
C19 C20 1.413(9)
C20 C21 1.335(9)
C20 H20 0.9300
C21 C22 1.404(8)
C21 H21 0.9300
C22 N4 1.319(6)
C22 H22 0.9300
C23 N3 1.364(6)
C23 C24 1.424(7)
C24 N4 1.368(6)
C25 N5 1.334(6)
C25 C26 1.370(8)
C25 H25 0.9300
C26 C27 1.383(9)
C26 H26 0.9300
C27 C28 1.396(9)
C27 H27 0.9300
C28 C35 1.390(7)
C28 C29 1.441(9)
C29 C30 1.330(10)
C29 H29 0.9300
C30 C31 1.419(9)
C30 H30 0.9300
C31 C36 1.391(7)
C31 C32 1.426(8)
C32 C33 1.351(9)
C32 H32 0.9300
C33 C34 1.386(8)
C33 H33 0.9300
C34 N6 1.319(6)
C34 H34 0.9300
C35 N5 1.365(6)
C35 C36 1.431(7)
C36 N6 1.350(6)
C37 Cl4 1.731(9)
C37 Cl3 1.731(12)
C37 Cl5 1.745(13)
C37 H37 0.9800
C38 C39 1.422(15)
C38 H38A 0.9600
C38 H38B 0.9600
C38 H38C 0.9600
C39 O1 1.215(10)
C39 C40 1.484(13)
C40 H40A 0.9600
C40 H40B 0.9600
C40 H40C 0.9600
F1 P1 1.489(7)
F2 P1 1.577(5)
F3 P1 1.567(6)
F4 P1 1.515(6)
F5 P1 1.577(6)
F6 P1 1.526(8)
F7 P2 1.520(7)
F8 P2 1.419(9)
F9 P2 1.446(7)
F10 P2 1.510(7)
F11 P2 1.454(7)
F12 P2 1.418(10)
N1 Ru1 2.058(4)
N2 Ru1 2.067(4)
N3 Ru1 2.069(4)
N4 Ru1 2.065(4)
N5 Ru1 2.062(4)
N6 Ru1 2.077(4)

loop_
_geom_torsion_atom_site_label_1
_geom_torsion_atom_site_label_2
_geom_torsion_atom_site_label_3
_geom_torsion_atom_site_label_4
_geom_torsion
N1 C1 C2 C3 0.3(8)
C1 C2 C3 C4 -0.9(8)
C1 C2 C3 Cl1 179.8(4)
C2 C3 C4 C11 0.5(7)
Cl1 C3 C4 C11 179.7(3)
C2 C3 C4 C5 -179.1(5)
Cl1 C3 C4 C5 0.1(7)
C11 C4 C5 C6 -1.4(8)
C3 C4 C5 C6 178.2(5)
C4 C5 C6 C7 1.2(8)
C5 C6 C7 C12 -0.4(8)
C5 C6 C7 C8 179.6(5)
C12 C7 C8 C9 -0.1(7)
C6 C7 C8 C9 179.9(5)
C12 C7 C8 Cl2 -179.0(4)
C6 C7 C8 Cl2 1.0(7)
C7 C8 C9 C10 -0.1(8)
Cl2 C8 C9 C10 178.8(4)
C8 C9 C10 N2 0.3(9)
C3 C4 C11 N1 0.6(6)
C5 C4 C11 N1 -179.7(4)
C3 C4 C11 C12 -178.8(4)
C5 C4 C11 C12 0.8(6)
C8 C7 C12 N2 0.0(7)
C6 C7 C12 N2 -180.0(4)
C8 C7 C12 C11 179.9(4)
C6 C7 C12 C11 -0.1(6)
N1 C11 C12 N2 0.3(6)
C4 C11 C12 N2 179.7(4)
N1 C11 C12 C7 -179.6(4)
C4 C11 C12 C7 -0.1(6)
N3 C13 C14 C15 1.2(10)
C13 C14 C15 C16 -2.0(11)
C14 C15 C16 C23 2.0(9)
C14 C15 C16 C17 179.0(7)
C23 C16 C17 C18 -2.2(10)
C15 C16 C17 C18 -179.2(7)
C16 C17 C18 C19 2.1(11)
C17 C18 C19 C24 -1.4(9)
C17 C18 C19 C20 178.1(7)
C24 C19 C20 C21 -0.9(9)
C18 C19 C20 C21 179.6(6)
C19 C20 C21 C22 0.5(10)
C20 C21 C22 N4 -0.2(10)
C15 C16 C23 N3 -1.2(8)
C17 C16 C23 N3 -178.4(5)
C15 C16 C23 C24 178.7(5)
C17 C16 C23 C24 1.5(8)
C20 C19 C24 N4 1.2(8)
C18 C19 C24 N4 -179.3(5)
C20 C19 C24 C23 -178.8(5)
C18 C19 C24 C23 0.7(8)
N3 C23 C24 N4 -0.9(6)
C16 C23 C24 N4 179.2(4)
N3 C23 C24 C19 179.1(4)
C16 C23 C24 C19 -0.8(7)
N5 C25 C26 C27 -0.5(9)
C25 C26 C27 C28 -1.0(9)
C26 C27 C28 C35 1.6(9)
C26 C27 C28 C29 -178.3(6)
C35 C28 C29 C30 -1.1(9)
C27 C28 C29 C30 178.7(6)
C28 C29 C30 C31 0.8(10)
C29 C30 C31 C36 0.8(9)
C29 C30 C31 C32 178.3(6)
C36 C31 C32 C33 -3.2(8)
C30 C31 C32 C33 179.2(6)
C31 C32 C33 C34 1.9(9)
C32 C33 C34 N6 0.7(9)
C27 C28 C35 N5 -1.0(8)
C29 C28 C35 N5 178.9(5)
C27 C28 C35 C36 -179.9(5)
C29 C28 C35 C36 0.0(8)
C30 C31 C36 N6 -179.9(5)
C32 C31 C36 N6 2.4(7)
C30 C31 C36 C35 -1.9(7)
C32 C31 C36 C35 -179.6(5)
N5 C35 C36 N6 0.6(6)
C28 C35 C36 N6 179.6(4)
N5 C35 C36 C31 -177.5(4)
C28 C35 C36 C31 1.5(7)
C2 C1 N1 C11 0.8(7)
C2 C1 N1 Ru1 -176.0(4)
C4 C11 N1 C1 -1.2(6)
C12 C11 N1 C1 178.2(4)
C4 C11 N1 Ru1 176.0(3)
C12 C11 N1 Ru1 -4.5(5)
C9 C10 N2 C12 -0.3(7)
C9 C10 N2 Ru1 175.2(4)
C7 C12 N2 C10 0.2(6)
C11 C12 N2 C10 -179.7(4)
C7 C12 N2 Ru1 -176.0(3)
C11 C12 N2 Ru1 4.1(5)
C14 C13 N3 C23 -0.4(8)
C14 C13 N3 Ru1 -179.0(5)
C16 C23 N3 C13 0.4(7)
C24 C23 N3 C13 -179.5(5)
C16 C23 N3 Ru1 179.3(4)
C24 C23 N3 Ru1 -0.7(5)
C21 C22 N4 C24 0.4(8)
C21 C22 N4 Ru1 177.0(4)
C19 C24 N4 C22 -0.9(7)
C23 C24 N4 C22 179.1(4)
C19 C24 N4 Ru1 -178.0(4)
C23 C24 N4 Ru1 2.0(5)
C26 C25 N5 C35 1.2(8)
C26 C25 N5 Ru1 -177.4(4)
C28 C35 N5 C25 -0.5(7)
C36 C35 N5 C25 178.5(4)
C28 C35 N5 Ru1 178.3(4)
C36 C35 N5 Ru1 -2.6(5)
C33 C34 N6 C36 -1.6(7)
C33 C34 N6 Ru1 178.7(4)
C31 C36 N6 C34 0.0(7)
C35 C36 N6 C34 -178.0(4)
C31 C36 N6 Ru1 179.7(4)
C35 C36 N6 Ru1 1.7(5)
